data_7154915
loop_
_publ_author_name
'Ravi, Chitrakar'
'Chandra Mohan, Darapaneni'
'Adimurthy, Subbarayappa'

_publ_section_title
;
 Dual role of p-tosylchloride: copper-catalyzed sulfenylation and metal
 free methylthiolation of imidazo[1,2-a]pyridines.
;
_journal_issue 7
_journal_name_full 'Organic &amp; biomolecular chemistry'
_journal_page_first 2282
_journal_page_last 2290
_journal_paper_doi 10.1039/c5ob02475g
_journal_volume 14
_journal_year 2016
_chemical_formula_sum 'C15 H13 Cl N2 S'
_chemical_formula_weight 288.78
_chemical_name_systematic
; 
 ? 
;
_space_group_IT_number 2
_symmetry_cell_setting triclinic
_symmetry_space_group_name_Hall '-P 1'
_symmetry_space_group_name_H-M 'P -1'
_atom_sites_solution_hydrogens geom
_atom_sites_solution_primary direct
_atom_sites_solution_secondary difmap
_audit_creation_method SHELXL-97
_audit_update_record
;
2016-01-12 deposited with the CCDC.
2016-01-12 downloaded from the CCDC.
;
_cell_angle_alpha 64.158(2)
_cell_angle_beta 68.430(2)
_cell_angle_gamma 81.687(2)
_cell_formula_units_Z 2
_cell_length_a 8.8629(10)
_cell_length_b 9.1256(10)
_cell_length_c 10.0677(11)
_cell_measurement_reflns_used 2324
_cell_measurement_temperature 150(2)
_cell_measurement_theta_max 23.54
_cell_measurement_theta_min 2.85
_cell_volume 681.40(13)
_computing_cell_refinement 'BRUKER SMART'
_computing_data_collection 'BRUKER SMART'
_computing_data_reduction 'BRUKER SAINT'
_computing_molecular_graphics ORTEP
_computing_structure_refinement 'SHELXL-97 (Sheldrick, 1997)'
_computing_structure_solution 'SHELXS-97 (Sheldrick, 1990)'
_diffrn_ambient_temperature 150(2)
_diffrn_measured_fraction_theta_full 0.987
_diffrn_measured_fraction_theta_max 0.987
_diffrn_measurement_device_type 'BRUKER SMART APEX CCD DIFFRACTOMETER'
_diffrn_measurement_method 'OMEGA-PHI SCAN'
_diffrn_radiation_monochromator graphite
_diffrn_radiation_source 'fine-focus sealed tube'
_diffrn_radiation_type MoK\a
_diffrn_radiation_wavelength 0.71073
_diffrn_reflns_av_R_equivalents 0.0189
_diffrn_reflns_av_sigmaI/netI 0.0272
_diffrn_reflns_limit_h_max 10
_diffrn_reflns_limit_h_min -10
_diffrn_reflns_limit_k_max 11
_diffrn_reflns_limit_k_min -11
_diffrn_reflns_limit_l_max 12
_diffrn_reflns_limit_l_min -12
_diffrn_reflns_number 5276
_diffrn_reflns_theta_full 25.99
_diffrn_reflns_theta_max 25.99
_diffrn_reflns_theta_min 2.39
_exptl_absorpt_coefficient_mu 0.420
_exptl_absorpt_correction_T_max 0.9514
_exptl_absorpt_correction_T_min 0.8739
_exptl_absorpt_correction_type multi-scan
_exptl_absorpt_process_details 'BRUKER SADABS'
_exptl_crystal_colour COLOURLESS
_exptl_crystal_density_diffrn 1.408
_exptl_crystal_density_method 'not measured'
_exptl_crystal_description BLOCKS
_exptl_crystal_F_000 300
_exptl_crystal_size_max 0.33
_exptl_crystal_size_mid 0.23
_exptl_crystal_size_min 0.12
_refine_diff_density_max 0.290
_refine_diff_density_min -0.281
_refine_diff_density_rms 0.079
_refine_ls_extinction_method none
_refine_ls_goodness_of_fit_ref 1.084
_refine_ls_hydrogen_treatment mixed
_refine_ls_matrix_type full
_refine_ls_number_parameters 174
_refine_ls_number_reflns 2649
_refine_ls_number_restraints 0
_refine_ls_restrained_S_all 1.084
_refine_ls_R_factor_all 0.0352
_refine_ls_R_factor_gt 0.0341
_refine_ls_shift/su_max 0.000
_refine_ls_shift/su_mean 0.000
_refine_ls_structure_factor_coef Fsqd
_refine_ls_weighting_details 'calc w=1/[\s^2^(Fo^2^)+(0.0471P)^2^+0.2963P] where P=(Fo^2^+2Fc^2^)/3'
_refine_ls_weighting_scheme calc
_refine_ls_wR_factor_gt 0.0917
_refine_ls_wR_factor_ref 0.0926
_reflns_number_gt 2553
_reflns_number_total 2649
_reflns_threshold_expression >2sigma(I)
_cod_data_source_file c5ob02475g2.cif
_cod_data_source_block cr767m
_cod_depositor_comments
;
The following automatic conversions were performed:

'_symmetry_cell_setting' value 'TRICLINIC' changed to 'triclinic'
according to
/usr/data/users/saulius/crontab/automatic-downloads/rss-feeds/RSC/lib/dictionaries/cif_core.dic
dictionary named 'cif_core.dic' version 2.4.2 from 2011-04-26.

'_exptl_absorpt_correction_type' value 'MULTI-SCAN' changed to
'multi-scan' according to
/usr/data/users/saulius/crontab/automatic-downloads/rss-feeds/RSC/lib/dictionaries/cif_core.dic
dictionary named 'cif_core.dic' version 2.4.2 from 2011-04-26.

Automatic conversion script
Id: cif_fix_values 4268 2015-11-12 08:31:59Z antanas 

 Adding full bibliography for 7154915.cif.
;
_cod_original_sg_symbol_H-M P-1
_cod_database_code 7154915
_audit_block_doi 10.5517/cc1k4gx2

loop_
_symmetry_equiv_pos_as_xyz
'x, y, z'
'-x, -y, -z'

loop_
_atom_site_label
_atom_site_type_symbol
_atom_site_fract_x
_atom_site_fract_y
_atom_site_fract_z
_atom_site_U_iso_or_equiv
_atom_site_adp_type
_atom_site_occupancy
_atom_site_symmetry_multiplicity
_atom_site_calc_flag
_atom_site_refinement_flags
Cl1 Cl 1.06368(5) 0.91675(5) 0.32578(5) 0.03553(14) Uani 1 1 d .
S1 S 0.47964(5) 0.24980(5) 0.86898(5) 0.03043(14) Uani 1 1 d .
N1 N 0.28011(16) 0.67189(15) 0.66950(15) 0.0256(3) Uani 1 1 d .
N2 N 0.20246(16) 0.41137(15) 0.82990(14) 0.0237(3) Uani 1 1 d .
C1 C 0.59566(19) 0.81578(19) 0.58511(19) 0.0269(3) Uani 1 1 d .
H1 H 0.5070 0.8680 0.6297 0.032 Uiso 1 1 calc R
C2 C 0.7443(2) 0.89686(19) 0.49924(19) 0.0277(3) Uani 1 1 d .
H2 H 0.7562 1.0025 0.4860 0.033 Uiso 1 1 calc R
C3 C 0.87473(18) 0.81742(19) 0.43368(17) 0.0250(3) Uani 1 1 d .
C4 C 0.86026(19) 0.66006(19) 0.45118(18) 0.0264(3) Uani 1 1 d .
H4 H 0.9493 0.6091 0.4054 0.032 Uiso 1 1 calc R
C5 C 0.71082(19) 0.58017(18) 0.53815(18) 0.0258(3) Uani 1 1 d .
H5 H 0.7000 0.4743 0.5514 0.031 Uiso 1 1 calc R
C6 C 0.57638(19) 0.65647(18) 0.60612(17) 0.0239(3) Uani 1 1 d .
C7 C 0.41341(19) 0.57948(18) 0.68897(17) 0.0241(3) Uani 1 1 d .
C8 C 0.15360(19) 0.56806(18) 0.75493(18) 0.0247(3) Uani 1 1 d .
C9 C -0.0133(2) 0.5941(2) 0.77826(19) 0.0286(3) Uani 1 1 d .
H9 H -0.0503 0.6979 0.7303 0.034 Uiso 1 1 calc R
C10 C -0.1198(2) 0.4652(2) 0.87201(19) 0.0302(4) Uani 1 1 d .
H10 H -0.2297 0.4821 0.8869 0.036 Uiso 1 1 calc R
C11 C -0.0661(2) 0.3053(2) 0.94766(18) 0.0284(3) Uani 1 1 d .
C12 C 0.0943(2) 0.28168(19) 0.92515(17) 0.0261(3) Uani 1 1 d .
H12 H 0.1314 0.1782 0.9738 0.031 Uiso 1 1 calc R
C13 C 0.37009(19) 0.41761(18) 0.78744(17) 0.0245(3) Uani 1 1 d .
C14 C 0.5062(2) 0.13871(19) 0.7501(2) 0.0328(4) Uani 1 1 d .
H14A H 0.4034 0.1268 0.7438 0.049 Uiso 1 1 calc R
H14B H 0.5483 0.0330 0.7971 0.049 Uiso 1 1 calc R
H14C H 0.5808 0.1976 0.6464 0.049 Uiso 1 1 calc R
C15 C -0.1853(2) 0.1652(2) 1.0513(2) 0.0346(4) Uani 1 1 d .
H15A H -0.1295 0.0689 1.0976 0.052 Uiso 1 1 calc R
H15B H -0.2358 0.1476 0.9898 0.052 Uiso 1 1 calc R
H15C H -0.2667 0.1898 1.1328 0.052 Uiso 1 1 calc R

loop_
_atom_site_aniso_label
_atom_site_aniso_U_11
_atom_site_aniso_U_22
_atom_site_aniso_U_33
_atom_site_aniso_U_23
_atom_site_aniso_U_13
_atom_site_aniso_U_12
Cl1 0.0242(2) 0.0397(2) 0.0380(2) -0.01390(19) -0.00560(17) -0.00717(16)
S1 0.0324(2) 0.0271(2) 0.0290(2) -0.00474(17) -0.01536(17) -0.00102(16)
N1 0.0266(7) 0.0228(6) 0.0267(7) -0.0114(5) -0.0067(5) -0.0010(5)
N2 0.0265(7) 0.0235(6) 0.0210(6) -0.0090(5) -0.0072(5) -0.0025(5)
C1 0.0257(8) 0.0249(8) 0.0303(8) -0.0134(6) -0.0073(6) 0.0010(6)
C2 0.0302(8) 0.0234(8) 0.0306(8) -0.0114(6) -0.0102(7) -0.0027(6)
C3 0.0228(8) 0.0283(8) 0.0220(7) -0.0077(6) -0.0079(6) -0.0029(6)
C4 0.0266(8) 0.0277(8) 0.0241(7) -0.0105(6) -0.0093(6) 0.0037(6)
C5 0.0317(8) 0.0207(7) 0.0249(7) -0.0090(6) -0.0101(6) 0.0000(6)
C6 0.0274(8) 0.0223(7) 0.0211(7) -0.0073(6) -0.0088(6) -0.0019(6)
C7 0.0266(8) 0.0242(7) 0.0235(7) -0.0117(6) -0.0082(6) -0.0004(6)
C8 0.0297(8) 0.0228(7) 0.0223(7) -0.0109(6) -0.0074(6) -0.0008(6)
C9 0.0295(8) 0.0299(8) 0.0289(8) -0.0154(7) -0.0097(7) 0.0026(6)
C10 0.0253(8) 0.0390(9) 0.0297(8) -0.0189(7) -0.0067(6) -0.0010(7)
C11 0.0311(8) 0.0338(8) 0.0213(7) -0.0128(6) -0.0052(6) -0.0078(7)
C12 0.0320(8) 0.0247(8) 0.0206(7) -0.0077(6) -0.0076(6) -0.0059(6)
C13 0.0266(8) 0.0240(7) 0.0234(7) -0.0086(6) -0.0095(6) -0.0022(6)
C14 0.0327(9) 0.0233(8) 0.0348(9) -0.0069(7) -0.0093(7) -0.0009(6)
C15 0.0314(9) 0.0389(9) 0.0306(9) -0.0141(7) -0.0039(7) -0.0105(7)

loop_
_atom_type_symbol
_atom_type_description
_atom_type_scat_dispersion_real
_atom_type_scat_dispersion_imag
_atom_type_scat_source
C C 0.0033 0.0016 'International Tables Vol C Tables 4.2.6.8 and 6.1.1.4'
H H 0.0000 0.0000 'International Tables Vol C Tables 4.2.6.8 and 6.1.1.4'
N N 0.0061 0.0033 'International Tables Vol C Tables 4.2.6.8 and 6.1.1.4'
Cl Cl 0.1484 0.1585 'International Tables Vol C Tables 4.2.6.8 and 6.1.1.4'
S S 0.1246 0.1234 'International Tables Vol C Tables 4.2.6.8 and 6.1.1.4'

loop_
_geom_angle_atom_site_label_1
_geom_angle_atom_site_label_2
_geom_angle_atom_site_label_3
_geom_angle
C13 S1 C14 102.50(8)
C8 N1 C7 105.40(13)
C12 N2 C8 122.41(13)
C12 N2 C13 130.52(13)
C8 N2 C13 107.06(12)
C2 C1 C6 121.22(15)
C2 C1 H1 119.4
C6 C1 H1 119.4
C3 C2 C1 118.58(14)
C3 C2 H2 120.7
C1 C2 H2 120.7
C2 C3 C4 121.89(14)
C2 C3 Cl1 119.42(12)
C4 C3 Cl1 118.68(12)
C5 C4 C3 118.85(14)
C5 C4 H4 120.6
C3 C4 H4 120.6
C4 C5 C6 120.88(14)
C4 C5 H5 119.6
C6 C5 H5 119.6
C5 C6 C1 118.57(14)
C5 C6 C7 122.09(13)
C1 C6 C7 119.19(14)
N1 C7 C13 111.38(14)
N1 C7 C6 119.72(13)
C13 C7 C6 128.88(14)
N1 C8 N2 111.18(14)
N1 C8 C9 130.64(14)
N2 C8 C9 118.18(14)
C10 C9 C8 119.21(15)
C10 C9 H9 120.4
C8 C9 H9 120.4
C9 C10 C11 121.43(15)
C9 C10 H10 119.3
C11 C10 H10 119.3
C12 C11 C10 118.91(15)
C12 C11 C15 120.43(16)
C10 C11 C15 120.66(15)
C11 C12 N2 119.86(15)
C11 C12 H12 120.1
N2 C12 H12 120.1
C7 C13 N2 104.97(13)
C7 C13 S1 132.54(12)
N2 C13 S1 122.15(11)
S1 C14 H14A 109.5
S1 C14 H14B 109.5
H14A C14 H14B 109.5
S1 C14 H14C 109.5
H14A C14 H14C 109.5
H14B C14 H14C 109.5
C11 C15 H15A 109.5
C11 C15 H15B 109.5
H15A C15 H15B 109.5
C11 C15 H15C 109.5
H15A C15 H15C 109.5
H15B C15 H15C 109.5

loop_
_geom_bond_atom_site_label_1
_geom_bond_atom_site_label_2
_geom_bond_distance
Cl1 C3 1.7462(15)
S1 C13 1.7384(16)
S1 C14 1.8161(18)
N1 C8 1.335(2)
N1 C7 1.372(2)
N2 C12 1.3790(19)
N2 C8 1.3864(19)
N2 C13 1.389(2)
C1 C2 1.385(2)
C1 C6 1.402(2)
C1 H1 0.9300
C2 C3 1.382(2)
C2 H2 0.9300
C3 C4 1.388(2)
C4 C5 1.387(2)
C4 H4 0.9300
C5 C6 1.396(2)
C5 H5 0.9300
C6 C7 1.474(2)
C7 C13 1.386(2)
C8 C9 1.411(2)
C9 C10 1.365(2)
C9 H9 0.9300
C10 C11 1.426(2)
C10 H10 0.9300
C11 C12 1.356(2)
C11 C15 1.502(2)
C12 H12 0.9300
C14 H14A 0.9600
C14 H14B 0.9600
C14 H14C 0.9600
C15 H15A 0.9600
C15 H15B 0.9600
C15 H15C 0.9600
